data_4341937
loop_
_publ_author_name
'Mondal, Suraj'
'Mandal, Shuvankar'
'Carrella, Luca'
'Jana, Arpita'
'Fleck, Michel'
'K\"ohn, Andreas'
'Rentschler, Eva'
'Mohanta, Sasankasekhar'

_publ_section_title
;
 A Series of M(II)Cu(II)3 Stars (M = Mn, Ni, Cu, Zn) Exhibiting Unusual
 Magnetic Properties.
;
_journal_issue 1
_journal_name_full 'Inorganic chemistry'
_journal_page_first 117
_journal_page_last 131
_journal_paper_doi 10.1021/ic501900d
_journal_volume 54
_journal_year 2015
_chemical_formula_sum 'C54 H54 Cl2 Cu3 N6 O14 Zn'
_chemical_formula_weight 1337.92
_chemical_name_systematic
; 
 ? 
;
_space_group_IT_number 15
_symmetry_cell_setting monoclinic
_symmetry_space_group_name_Hall '-I 2ya'
_symmetry_space_group_name_H-M 'I 1 2/a 1'
_atom_sites_solution_hydrogens geom
_atom_sites_solution_primary direct
_atom_sites_solution_secondary difmap
_audit_creation_method SHELXL-97
_cell_angle_alpha 90.00
_cell_angle_beta 101.890(2)
_cell_angle_gamma 90.00
_cell_formula_units_Z 4
_cell_length_a 26.137(2)
_cell_length_b 15.4273(11)
_cell_length_c 15.3494(11)
_cell_measurement_reflns_used 6948
_cell_measurement_temperature 296(2)
_cell_measurement_theta_max 23.94
_cell_measurement_theta_min 2.29
_cell_volume 6056.4(8)
_computing_cell_refinement 'Bruker SAINT'
_computing_data_collection 'Bruker APEX2'
_computing_data_reduction 'Bruker SAINT'
_computing_molecular_graphics 'Bruker SHELXTL'
_computing_publication_material 'Bruker SHELXTL'
_computing_structure_refinement 'SHELXL-97 (Sheldrick, 2008)'
_computing_structure_solution 'SHELXS-97 (Sheldrick, 2008)'
_diffrn_ambient_temperature 296(2)
_diffrn_measured_fraction_theta_full 0.980
_diffrn_measured_fraction_theta_max 0.980
_diffrn_measurement_device_type 'Bruker APEX-II CCD'
_diffrn_measurement_method '\f and \w scans'
_diffrn_radiation_monochromator graphite
_diffrn_radiation_source 'fine-focus sealed tube'
_diffrn_radiation_type MoK\a
_diffrn_radiation_wavelength 0.71073
_diffrn_reflns_av_R_equivalents 0.0589
_diffrn_reflns_av_sigmaI/netI 0.0526
_diffrn_reflns_limit_h_max 32
_diffrn_reflns_limit_h_min -32
_diffrn_reflns_limit_k_max 19
_diffrn_reflns_limit_k_min -18
_diffrn_reflns_limit_l_max 19
_diffrn_reflns_limit_l_min -19
_diffrn_reflns_number 35841
_diffrn_reflns_theta_full 26.99
_diffrn_reflns_theta_max 26.99
_diffrn_reflns_theta_min 1.54
_exptl_absorpt_coefficient_mu 1.584
_exptl_absorpt_correction_T_max 0.8327
_exptl_absorpt_correction_T_min 0.7636
_exptl_absorpt_correction_type multi-scan
_exptl_absorpt_process_details 'SADABS (Sheldrick, 2008)'
_exptl_crystal_colour Green
_exptl_crystal_density_diffrn 1.467
_exptl_crystal_density_method 'not measured'
_exptl_crystal_description Cuboid
_exptl_crystal_F_000 2732
_exptl_crystal_size_max 0.18
_exptl_crystal_size_mid 0.15
_exptl_crystal_size_min 0.12
_platon_squeeze_details
;
;
_refine_diff_density_max 0.627
_refine_diff_density_min -0.546
_refine_diff_density_rms 0.072
_refine_ls_extinction_method none
_refine_ls_goodness_of_fit_ref 1.014
_refine_ls_hydrogen_treatment constr
_refine_ls_matrix_type full
_refine_ls_number_parameters 368
_refine_ls_number_reflns 6482
_refine_ls_number_restraints 0
_refine_ls_restrained_S_all 1.014
_refine_ls_R_factor_all 0.0854
_refine_ls_R_factor_gt 0.0505
_refine_ls_shift/su_max 0.000
_refine_ls_shift/su_mean 0.000
_refine_ls_structure_factor_coef Fsqd
_refine_ls_weighting_details 'calc w=1/[\s^2^(Fo^2^)+(0.1000P)^2^+0.2500P] where P=(Fo^2^+2Fc^2^)/3'
_refine_ls_weighting_scheme calc
_refine_ls_wR_factor_gt 0.1483
_refine_ls_wR_factor_ref 0.1624
_reflns_number_gt 4226
_reflns_number_total 6482
_reflns_threshold_expression >2sigma(I)
_cod_data_source_file ic501900d_si_002.cif
_cod_data_source_block 4
_cod_depositor_comments
;
The following automatic conversions were performed:

'_symmetry_cell_setting' value 'Monoclinic' changed to 'monoclinic'
according to
/home/saulius/struct/COD-crude-data--automatic-downloads/rss-feeds/ACS/lib/dictionaries/cif_core.dic
dictionary named 'cif_core.dic' version 2.4.2 from
2011-04-26.

'_exptl_absorpt_correction_type' value 'Multi-scan'
changed to 'multi-scan' according to
/home/saulius/struct/COD-crude-data--automatic-downloads/rss-feeds/ACS/lib/dictionaries/cif_core.dic
dictionary named 'cif_core.dic' version 2.4.2 from 2011-04-26.

Automatic conversion script
Id: cif_fix_values 2935 2014-11-11 08:27:57Z andrius 

 Adding full bibliography for 4341934--4341937.cif.
;
_cod_original_cell_volume 6056.5(8)
_cod_original_sg_symbol_H-M 'I2/a  '
_cod_database_code 4341937

loop_
_symmetry_equiv_pos_as_xyz
'x, y, z'
'-x+1/2, y, -z'
'x+1/2, y+1/2, z+1/2'
'-x+1, y+1/2, -z+1/2'
'-x, -y, -z'
'x-1/2, -y, z'
'-x+1/2, -y+1/2, -z+1/2'
'x, -y+1/2, z+1/2'

loop_
_atom_site_label
_atom_site_type_symbol
_atom_site_fract_x
_atom_site_fract_y
_atom_site_fract_z
_atom_site_U_iso_or_equiv
_atom_site_adp_type
_atom_site_occupancy
_atom_site_symmetry_multiplicity
_atom_site_calc_flag
_atom_site_refinement_flags
_atom_site_disorder_assembly
_atom_site_disorder_group
C1 C 0.14984(14) 0.1718(3) 0.5706(2) 0.0484(9) Uani 1 1 d . C .
C2 C 0.17758(16) 0.1218(3) 0.6398(3) 0.0559(10) Uani 1 1 d . . .
H2 H 0.2124 0.1349 0.6637 0.067 Uiso 1 1 calc R . .
C3 C 0.1539(2) 0.0525(3) 0.6736(3) 0.0785(14) Uani 1 1 d . . .
H3 H 0.1733 0.0189 0.7190 0.094 Uiso 1 1 calc R . .
C4 C 0.1023(2) 0.0327(4) 0.6409(4) 0.0958(18) Uani 1 1 d . . .
H4 H 0.0867 -0.0136 0.6643 0.115 Uiso 1 1 calc R . .
C5 C 0.0741(2) 0.0813(4) 0.5744(4) 0.0859(16) Uani 1 1 d . . .
H5 H 0.0392 0.0675 0.5524 0.103 Uiso 1 1 calc R . .
C6 C 0.09636(16) 0.1522(3) 0.5378(3) 0.0633(11) Uani 1 1 d . . .
C7 C 0.43755(17) 0.1983(4) 0.5319(3) 0.0705(13) Uani 1 1 d . . .
H7 H 0.4706 0.1745 0.5514 0.085 Uiso 1 1 calc R . .
C8 C 0.4712(2) 0.3006(5) 0.6453(4) 0.118(3) Uani 1 1 d . . .
H8A H 0.4764 0.2564 0.6913 0.142 Uiso 1 1 calc R A 1
H8B H 0.5030 0.3027 0.6221 0.142 Uiso 1 1 calc R A 1
C10 C 0.4711(3) 0.4642(5) 0.6225(6) 0.137(3) Uani 1 1 d . . .
H10A H 0.4673 0.5150 0.6580 0.165 Uiso 1 1 calc R B 1
H10B H 0.5055 0.4667 0.6081 0.165 Uiso 1 1 calc R B 1
C11 C 0.4304(2) 0.4685(4) 0.5371(4) 0.108(2) Uani 1 1 d . C .
H11A H 0.4286 0.5269 0.5134 0.129 Uiso 1 1 calc R . .
H11B H 0.4402 0.4298 0.4933 0.129 Uiso 1 1 calc R . .
C12 C 0.3480(2) 0.5018(3) 0.5685(3) 0.0727(14) Uani 1 1 d . . .
H12 H 0.3580 0.5586 0.5607 0.087 Uiso 1 1 calc R . .
C13 C 0.29908(19) 0.4912(3) 0.5955(3) 0.0624(11) Uani 1 1 d . . .
C14 C 0.2745(3) 0.5664(3) 0.6197(4) 0.0868(16) Uani 1 1 d . . .
H14 H 0.2895 0.6201 0.6137 0.104 Uiso 1 1 calc R . .
C15 C 0.2300(3) 0.5630(3) 0.6511(4) 0.0908(17) Uani 1 1 d . . .
H15 H 0.2149 0.6138 0.6668 0.109 Uiso 1 1 calc R . .
C16 C 0.2067(2) 0.4830(3) 0.6599(3) 0.0760(13) Uani 1 1 d . . .
H16 H 0.1763 0.4802 0.6824 0.091 Uiso 1 1 calc R . .
C17 C 0.22860(17) 0.4081(3) 0.6353(3) 0.0606(11) Uani 1 1 d . . .
H17 H 0.2130 0.3550 0.6418 0.073 Uiso 1 1 calc R . .
C18 C 0.27385(15) 0.4108(2) 0.6010(2) 0.0493(9) Uani 1 1 d . . .
C19 C 0.32753(13) 0.1240(2) 0.6374(2) 0.0424(8) Uani 1 1 d . . .
C20 C 0.34131(15) 0.1873(2) 0.7006(2) 0.0494(9) Uani 1 1 d . . .
H20 H 0.3188 0.2337 0.7018 0.059 Uiso 1 1 calc R . .
C21 C 0.38786(16) 0.1838(3) 0.7623(3) 0.0620(11) Uani 1 1 d . . .
H21 H 0.3964 0.2278 0.8043 0.074 Uiso 1 1 calc R . .
C22 C 0.42181(17) 0.1149(3) 0.7619(3) 0.0723(13) Uani 1 1 d . . .
H22 H 0.4535 0.1128 0.8027 0.087 Uiso 1 1 calc R . .
C23 C 0.40836(16) 0.0502(3) 0.7012(3) 0.0657(12) Uani 1 1 d . . .
H23 H 0.4311 0.0039 0.7013 0.079 Uiso 1 1 calc R . .
C24 C 0.36109(14) 0.0517(3) 0.6385(2) 0.0497(9) Uani 1 1 d . . .
C25 C 0.35032(15) -0.0221(2) 0.5799(3) 0.0531(10) Uani 1 1 d . . .
H25 H 0.3777 -0.0612 0.5820 0.064 Uiso 1 1 calc R . .
C26 C 0.30595(19) -0.1198(3) 0.4730(3) 0.0676(12) Uani 1 1 d . . .
H26A H 0.3414 -0.1366 0.4705 0.081 Uiso 1 1 calc R . .
H26B H 0.2874 -0.1082 0.4126 0.081 Uiso 1 1 calc R . .
C27 C 0.2796(2) -0.1946(3) 0.5100(4) 0.0839(16) Uani 1 1 d . . .
H27A H 0.2913 -0.2480 0.4872 0.101 Uiso 1 1 calc R . .
H27B H 0.2917 -0.1952 0.5742 0.101 Uiso 1 1 calc R . .
C9A C 0.4676(4) 0.3744(9) 0.6847(8) 0.098(3) Uani 0.50 1 d P C 1
H9A1 H 0.4953 0.3773 0.7374 0.118 Uiso 0.50 1 calc PR C 1
H9A2 H 0.4346 0.3755 0.7044 0.118 Uiso 0.50 1 calc PR C 1
C9B C 0.4937(4) 0.3930(9) 0.6214(8) 0.098(3) Uani 0.50 1 d P C 2
H9B1 H 0.5275 0.3994 0.6611 0.118 Uiso 0.50 1 calc PR C 2
H9B2 H 0.5005 0.3870 0.5620 0.118 Uiso 0.50 1 calc PR C 2
Cl1 Cl 0.55768(6) 0.24909(14) 0.92516(12) 0.1072(5) Uani 1 1 d . . .
Cu1 Cu 0.359862(19) 0.32213(3) 0.54513(3) 0.0599(2) Uani 1 1 d . . .
Cu2 Cu 0.2500 0.03963(4) 0.5000 0.0473(2) Uani 1 2 d S . .
N1 N 0.42829(14) 0.2681(3) 0.5706(3) 0.0719(11) Uani 1 1 d . C .
N2 N 0.37931(16) 0.4431(3) 0.5540(2) 0.0693(10) Uani 1 1 d . C .
N3 N 0.30771(12) -0.04028(18) 0.5254(2) 0.0486(7) Uani 1 1 d . C .
O1 O 0.17413(9) 0.23687(16) 0.53698(17) 0.0486(6) Uani 1 1 d . . .
O2 O 0.29259(10) 0.33759(16) 0.57402(17) 0.0491(6) Uani 1 1 d . C .
O3 O 0.28272(8) 0.13068(14) 0.57661(16) 0.0411(5) Uani 1 1 d . C .
O5 O 0.6018(3) 0.2097(4) 0.9515(8) 0.261(5) Uani 1 1 d . . .
O6 O 0.5599(3) 0.3189(6) 0.9924(6) 0.223(4) Uani 1 1 d . . .
O7 O 0.5138(2) 0.2048(4) 0.9245(5) 0.191(3) Uani 1 1 d . . .
O4A O 0.5575(5) 0.3120(7) 0.8599(7) 0.176(4) Uani 0.60 1 d P . .
O4B O 0.5654(8) 0.1947(10) 0.8515(11) 0.176(4) Uani 0.40 1 d P . .
Zn1 Zn 0.2500 0.23762(3) 0.5000 0.04046(18) Uani 1 2 d S . .

loop_
_atom_site_aniso_label
_atom_site_aniso_U_11
_atom_site_aniso_U_22
_atom_site_aniso_U_33
_atom_site_aniso_U_23
_atom_site_aniso_U_13
_atom_site_aniso_U_12
C1 0.044(2) 0.056(2) 0.045(2) -0.0067(18) 0.0107(16) 0.0000(17)
C2 0.057(2) 0.059(2) 0.052(2) -0.0009(18) 0.0103(19) -0.0002(19)
C3 0.091(4) 0.086(3) 0.062(3) 0.006(3) 0.024(3) -0.007(3)
C4 0.097(4) 0.109(4) 0.087(4) 0.008(3) 0.032(3) -0.036(4)
C5 0.061(3) 0.101(4) 0.096(4) -0.004(3) 0.018(3) -0.032(3)
C6 0.050(2) 0.074(3) 0.066(3) -0.008(2) 0.011(2) -0.006(2)
C7 0.038(2) 0.098(4) 0.073(3) 0.012(3) 0.006(2) 0.001(2)
C8 0.069(4) 0.187(7) 0.084(4) 0.021(4) -0.019(3) -0.060(4)
C10 0.078(4) 0.145(7) 0.192(8) -0.097(6) 0.035(5) -0.062(4)
C11 0.114(5) 0.112(5) 0.108(4) -0.025(4) 0.051(4) -0.070(4)
C12 0.101(4) 0.046(2) 0.062(3) 0.004(2) -0.006(3) -0.029(3)
C13 0.084(3) 0.046(2) 0.051(2) -0.0008(18) -0.002(2) -0.016(2)
C14 0.129(5) 0.039(2) 0.082(3) -0.002(2) -0.004(3) -0.004(3)
C15 0.124(5) 0.050(3) 0.094(4) -0.011(3) 0.014(4) 0.016(3)
C16 0.089(4) 0.066(3) 0.072(3) -0.009(2) 0.015(3) 0.011(3)
C17 0.075(3) 0.045(2) 0.057(2) -0.0048(19) 0.002(2) 0.003(2)
C18 0.061(2) 0.039(2) 0.043(2) 0.0008(16) -0.0004(17) -0.0005(17)
C19 0.0375(18) 0.0395(18) 0.047(2) 0.0063(15) 0.0019(15) 0.0014(14)
C20 0.051(2) 0.048(2) 0.046(2) -0.0015(16) -0.0001(17) 0.0014(16)
C21 0.058(3) 0.068(3) 0.052(2) -0.006(2) -0.0073(19) -0.005(2)
C22 0.053(3) 0.088(3) 0.062(3) -0.002(2) -0.020(2) 0.005(2)
C23 0.049(2) 0.071(3) 0.068(3) 0.004(2) -0.012(2) 0.020(2)
C24 0.0398(19) 0.055(2) 0.050(2) 0.0017(18) -0.0002(16) 0.0051(16)
C25 0.045(2) 0.045(2) 0.065(2) 0.0072(18) 0.0002(18) 0.0135(17)
C26 0.070(3) 0.049(2) 0.079(3) -0.009(2) 0.004(2) 0.012(2)
C27 0.089(3) 0.039(2) 0.114(4) -0.001(2) -0.001(3) 0.012(2)
C9A 0.069(5) 0.130(7) 0.089(6) -0.043(6) 0.001(4) -0.044(5)
C9B 0.069(5) 0.130(7) 0.089(6) -0.043(6) 0.001(4) -0.044(5)
Cl1 0.0631(9) 0.1505(16) 0.1045(12) 0.0044(11) 0.0091(8) -0.0213(9)
Cu1 0.0470(3) 0.0615(3) 0.0680(4) -0.0080(2) 0.0047(2) -0.0196(2)
Cu2 0.0391(3) 0.0332(3) 0.0625(4) 0.000 -0.0061(3) 0.000
N1 0.045(2) 0.106(3) 0.060(2) 0.002(2) 0.0000(17) -0.021(2)
N2 0.079(3) 0.063(2) 0.065(2) -0.0064(19) 0.0113(19) -0.031(2)
N3 0.0490(18) 0.0358(16) 0.0579(19) -0.0019(14) 0.0042(15) 0.0030(13)
O1 0.0400(14) 0.0491(14) 0.0541(15) 0.0007(12) 0.0039(11) 0.0062(11)
O2 0.0494(15) 0.0396(13) 0.0541(15) -0.0018(11) 0.0005(12) -0.0055(11)
O3 0.0328(12) 0.0366(12) 0.0484(14) 0.0025(10) -0.0042(10) 0.0011(9)
O5 0.118(5) 0.141(5) 0.463(15) -0.083(7) -0.079(7) 0.038(4)
O6 0.120(5) 0.255(8) 0.292(10) -0.103(8) 0.035(5) -0.057(5)
O7 0.136(5) 0.210(6) 0.241(7) -0.105(6) 0.070(5) -0.095(5)
O4A 0.249(11) 0.147(7) 0.139(7) 0.036(6) 0.060(7) -0.023(6)
O4B 0.249(11) 0.147(7) 0.139(7) 0.036(6) 0.060(7) -0.023(6)
Zn1 0.0350(3) 0.0323(3) 0.0499(4) 0.000 -0.0010(2) 0.000

loop_
_atom_type_symbol
_atom_type_description
_atom_type_scat_dispersion_real
_atom_type_scat_dispersion_imag
_atom_type_scat_source
C C 0.0033 0.0016 'International Tables Vol C Tables 4.2.6.8 and 6.1.1.4'
H H 0.0000 0.0000 'International Tables Vol C Tables 4.2.6.8 and 6.1.1.4'
N N 0.0061 0.0033 'International Tables Vol C Tables 4.2.6.8 and 6.1.1.4'
O O 0.0106 0.0060 'International Tables Vol C Tables 4.2.6.8 and 6.1.1.4'
Cl Cl 0.1484 0.1585 'International Tables Vol C Tables 4.2.6.8 and 6.1.1.4'
Cu Cu 0.3201 1.2651 'International Tables Vol C Tables 4.2.6.8 and 6.1.1.4'
Zn Zn 0.2839 1.4301 'International Tables Vol C Tables 4.2.6.8 and 6.1.1.4'

loop_
_geom_angle_atom_site_label_1
_geom_angle_atom_site_label_2
_geom_angle_atom_site_label_3
_geom_angle
_geom_angle_site_symmetry_1
_geom_angle_site_symmetry_3
O1 C1 C2 119.6(3) . .
O1 C1 C6 122.1(4) . .
C2 C1 C6 118.3(4) . .
C1 C2 C3 120.7(4) . .
C1 C2 H2 119.7 . .
C3 C2 H2 119.7 . .
C4 C3 C2 121.0(5) . .
C4 C3 H3 119.5 . .
C2 C3 H3 119.5 . .
C3 C4 C5 119.5(5) . .
C3 C4 H4 120.2 . .
C5 C4 H4 120.2 . .
C4 C5 C6 121.7(5) . .
C4 C5 H5 119.1 . .
C6 C5 H5 119.1 . .
C5 C6 C1 118.8(4) . .
C5 C6 C7 116.2(4) . 2_556
C1 C6 C7 125.0(4) . 2_556
N1 C7 C6 128.3(4) . 2_556
N1 C7 H7 115.8 . .
C6 C7 H7 115.8 2_556 .
C9A C8 N1 121.9(8) . .
C9A C8 C9B 52.9(8) . .
N1 C8 C9B 111.6(6) . .
C9A C8 H8A 106.9 . .
N1 C8 H8A 106.9 . .
C9B C8 H8A 141.5 . .
C9A C8 H8B 106.9 . .
N1 C8 H8B 106.9 . .
C9B C8 H8B 60.4 . .
H8A C8 H8B 106.7 . .
C9B C10 C11 106.1(7) . .
C9B C10 C9A 50.9(8) . .
C11 C10 C9A 114.5(5) . .
C9B C10 H10A 145.0 . .
C11 C10 H10A 108.6 . .
C9A C10 H10A 108.6 . .
C9B C10 H10B 64.4 . .
C11 C10 H10B 108.6 . .
C9A C10 H10B 108.6 . .
H10A C10 H10B 107.6 . .
N2 C11 C10 109.8(5) . .
N2 C11 H11A 109.7 . .
C10 C11 H11A 109.7 . .
N2 C11 H11B 109.7 . .
C10 C11 H11B 109.7 . .
H11A C11 H11B 108.2 . .
N2 C12 C13 127.9(4) . .
N2 C12 H12 116.0 . .
C13 C12 H12 116.0 . .
C18 C13 C14 117.4(5) . .
C18 C13 C12 124.9(4) . .
C14 C13 C12 117.6(4) . .
C15 C14 C13 122.4(5) . .
C15 C14 H14 118.8 . .
C13 C14 H14 118.8 . .
C14 C15 C16 119.7(5) . .
C14 C15 H15 120.2 . .
C16 C15 H15 120.2 . .
C17 C16 C15 120.0(5) . .
C17 C16 H16 120.0 . .
C15 C16 H16 120.0 . .
C18 C17 C16 120.9(4) . .
C18 C17 H17 119.5 . .
C16 C17 H17 119.5 . .
O2 C18 C17 119.2(3) . .
O2 C18 C13 121.3(4) . .
C17 C18 C13 119.5(4) . .
O3 C19 C20 120.1(3) . .
O3 C19 C24 121.2(3) . .
C20 C19 C24 118.7(3) . .
C19 C20 C21 121.6(4) . .
C19 C20 H20 119.2 . .
C21 C20 H20 119.2 . .
C22 C21 C20 120.0(4) . .
C22 C21 H21 120.0 . .
C20 C21 H21 120.0 . .
C23 C22 C21 119.4(4) . .
C23 C22 H22 120.3 . .
C21 C22 H22 120.3 . .
C22 C23 C24 121.7(4) . .
C22 C23 H23 119.1 . .
C24 C23 H23 119.1 . .
C23 C24 C19 118.5(3) . .
C23 C24 C25 116.6(3) . .
C19 C24 C25 125.0(3) . .
N3 C25 C24 127.8(3) . .
N3 C25 H25 116.1 . .
C24 C25 H25 116.1 . .
N3 C26 C27 113.4(4) . .
N3 C26 H26A 108.9 . .
C27 C26 H26A 108.9 . .
N3 C26 H26B 108.9 . .
C27 C26 H26B 108.9 . .
H26A C26 H26B 107.7 . .
C27 C27 C26 116.7(4) 2_556 .
C27 C27 H27A 108.1 2_556 .
C26 C27 H27A 108.1 . .
C27 C27 H27B 108.1 2_556 .
C26 C27 H27B 108.1 . .
H27A C27 H27B 107.3 . .
C8 C9A C10 115.9(9) . .
C8 C9A H9A1 108.3 . .
C10 C9A H9A1 108.3 . .
C8 C9A H9A2 108.3 . .
C10 C9A H9A2 108.3 . .
H9A1 C9A H9A2 107.4 . .
C10 C9B C8 125.3(10) . .
C10 C9B H9B1 106.0 . .
C8 C9B H9B1 106.0 . .
C10 C9B H9B2 106.0 . .
C8 C9B H9B2 106.0 . .
H9B1 C9B H9B2 106.3 . .
O4B Cl1 O5 73.4(8) . .
O4B Cl1 O7 87.4(8) . .
O5 Cl1 O7 118.2(5) . .
O4B Cl1 O4A 79.9(7) . .
O5 Cl1 O4A 115.1(8) . .
O7 Cl1 O4A 118.4(6) . .
O4B Cl1 O6 165.2(7) . .
O5 Cl1 O6 102.7(5) . .
O7 Cl1 O6 106.7(4) . .
O4A Cl1 O6 89.3(6) . .
O1 Cu1 O2 85.08(11) 2_556 .
O1 Cu1 N2 142.37(14) 2_556 .
O2 Cu1 N2 95.98(15) . .
O1 Cu1 N1 96.98(15) 2_556 .
O2 Cu1 N1 149.29(14) . .
N2 Cu1 N1 100.52(18) . .
O1 Cu1 Zn1 43.87(8) 2_556 .
O2 Cu1 Zn1 41.54(7) . .
N2 Cu1 Zn1 129.82(13) . .
N1 Cu1 Zn1 129.65(13) . .
O3 Cu2 O3 85.73(13) . 2_556
O3 Cu2 N3 145.68(13) . 2_556
O3 Cu2 N3 96.49(11) 2_556 2_556
O3 Cu2 N3 96.49(11) . .
O3 Cu2 N3 145.68(13) 2_556 .
N3 Cu2 N3 100.34(18) 2_556 .
O3 Cu2 Zn1 42.87(6) . .
O3 Cu2 Zn1 42.87(6) 2_556 .
N3 Cu2 Zn1 129.83(9) 2_556 .
N3 Cu2 Zn1 129.83(9) . .
C7 N1 C8 116.7(5) . .
C7 N1 Cu1 121.6(3) . .
C8 N1 Cu1 121.3(4) . .
C12 N2 C11 119.0(4) . .
C12 N2 Cu1 122.1(3) . .
C11 N2 Cu1 118.8(4) . .
C25 N3 C26 117.9(3) . .
C25 N3 Cu2 122.2(3) . .
C26 N3 Cu2 119.4(3) . .
C1 O1 Cu1 125.1(2) . 2_556
C1 O1 Zn1 129.2(2) . .
Cu1 O1 Zn1 98.60(11) 2_556 .
C18 O2 Cu1 126.3(2) . .
C18 O2 Zn1 127.2(2) . .
Cu1 O2 Zn1 101.15(12) . .
C19 O3 Cu2 125.8(2) . .
C19 O3 Zn1 130.2(2) . .
Cu2 O3 Zn1 98.82(9) . .
Cl1 O5 O4B 57.9(7) . .
Cl1 O4B O5 48.7(6) . .
O2 Zn1 O2 85.17(14) . 2_556
O2 Zn1 O3 99.49(9) . .
O2 Zn1 O3 172.09(9) 2_556 .
O2 Zn1 O3 172.09(9) . 2_556
O2 Zn1 O3 99.49(9) 2_556 2_556
O3 Zn1 O3 76.63(12) . 2_556
O2 Zn1 O1 105.90(10) . .
O2 Zn1 O1 74.57(10) 2_556 .
O3 Zn1 O1 97.91(9) . .
O3 Zn1 O1 81.60(9) 2_556 .
O2 Zn1 O1 74.57(10) . 2_556
O2 Zn1 O1 105.90(10) 2_556 2_556
O3 Zn1 O1 81.60(9) . 2_556
O3 Zn1 O1 97.92(9) 2_556 2_556
O1 Zn1 O1 179.39(13) . 2_556
O2 Zn1 Cu2 137.41(7) . .
O2 Zn1 Cu2 137.41(7) 2_556 .
O3 Zn1 Cu2 38.32(6) . .
O3 Zn1 Cu2 38.32(6) 2_556 .
O1 Zn1 Cu2 89.70(7) . .
O1 Zn1 Cu2 89.70(7) 2_556 .
O2 Zn1 Cu1 100.13(7) . 2_556
O2 Zn1 Cu1 37.31(7) 2_556 2_556
O3 Zn1 Cu1 134.94(6) . 2_556
O3 Zn1 Cu1 87.35(6) 2_556 2_556
O1 Zn1 Cu1 37.53(7) . 2_556
O1 Zn1 Cu1 142.89(7) 2_556 2_556
Cu2 Zn1 Cu1 114.877(14) . 2_556
O2 Zn1 Cu1 37.31(7) . .
O2 Zn1 Cu1 100.13(7) 2_556 .
O3 Zn1 Cu1 87.35(6) . .
O3 Zn1 Cu1 134.94(6) 2_556 .
O1 Zn1 Cu1 142.89(7) . .
O1 Zn1 Cu1 37.53(7) 2_556 .
Cu2 Zn1 Cu1 114.876(14) . .
Cu1 Zn1 Cu1 130.25(3) 2_556 .

loop_
_geom_bond_atom_site_label_1
_geom_bond_atom_site_label_2
_geom_bond_distance
_geom_bond_site_symmetry_2
C1 O1 1.347(5) .
C1 C2 1.390(5) .
C1 C6 1.417(6) .
C2 C3 1.388(6) .
C2 H2 0.9300 .
C3 C4 1.374(7) .
C3 H3 0.9300 .
C4 C5 1.355(8) .
C4 H4 0.9300 .
C5 C6 1.409(7) .
C5 H5 0.9300 .
C6 C7 1.430(7) 2_556
C7 N1 1.277(6) .
C7 C6 1.430(7) 2_556
C7 H7 0.9300 .
C8 C9A 1.302(13) .
C8 N1 1.514(6) .
C8 C9B 1.614(14) .
C8 H8A 0.9700 .
C8 H8B 0.9700 .
C10 C9B 1.249(14) .
C10 C11 1.509(10) .
C10 C9A 1.696(15) .
C10 H10A 0.9700 .
C10 H10B 0.9700 .
C11 N2 1.466(6) .
C11 H11A 0.9700 .
C11 H11B 0.9700 .
C12 N2 1.272(6) .
C12 C13 1.431(7) .
C12 H12 0.9300 .
C13 C18 1.414(5) .
C13 C14 1.412(7) .
C14 C15 1.348(8) .
C14 H14 0.9300 .
C15 C16 1.396(7) .
C15 H15 0.9300 .
C16 C17 1.376(6) .
C16 H16 0.9300 .
C17 C18 1.391(6) .
C17 H17 0.9300 .
C18 O2 1.331(4) .
C19 O3 1.343(4) .
C19 C20 1.371(5) .
C19 C24 1.417(5) .
C20 C21 1.381(5) .
C20 H20 0.9300 .
C21 C22 1.386(6) .
C21 H21 0.9300 .
C22 C23 1.361(6) .
C22 H22 0.9300 .
C23 C24 1.401(5) .
C23 H23 0.9300 .
C24 C25 1.442(5) .
C25 N3 1.278(5) .
C25 H25 0.9300 .
C26 N3 1.463(5) .
C26 C27 1.513(7) .
C26 H26A 0.9700 .
C26 H26B 0.9700 .
C27 C27 1.515(10) 2_556
C27 H27A 0.9700 .
C27 H27B 0.9700 .
C9A H9A1 0.9700 .
C9A H9A2 0.9700 .
C9B H9B1 0.9700 .
C9B H9B2 0.9700 .
Cl1 O4B 1.456(18) .
Cl1 O5 1.292(6) .
Cl1 O7 1.333(5) .
Cl1 O4A 1.394(9) .
Cl1 O6 1.485(8) .
Cu1 O1 1.909(2) 2_556
Cu1 O2 1.915(3) .
Cu1 N2 1.931(4) .
Cu1 N1 1.938(4) .
Cu1 Zn1 3.0993(5) .
Cu2 O3 1.916(2) .
Cu2 O3 1.916(2) 2_556
Cu2 N3 1.925(3) 2_556
Cu2 N3 1.925(3) .
Cu2 Zn1 3.0545(8) .
O1 Cu1 1.909(2) 2_556
O1 Zn1 2.172(3) .
O2 Zn1 2.095(2) .
O3 Zn1 2.103(2) .
O5 O4B 1.647(19) .
Zn1 O2 2.095(2) 2_556
Zn1 O3 2.103(2) 2_556
Zn1 O1 2.172(3) 2_556
Zn1 Cu1 3.0992(5) 2_556

loop_
_platon_squeeze_void_nr
_platon_squeeze_void_average_x
_platon_squeeze_void_average_y
_platon_squeeze_void_average_z
_platon_squeeze_void_volume
_platon_squeeze_void_count_electrons
_platon_squeeze_void_content
1 0.250 0.750 0.250 195 42 ' '
2 0.750 0.250 0.250 195 42 ' '
3 0.250 0.750 0.750 195 42 ' '
4 0.750 0.250 0.750 195 42 ' '
